data_4126002
loop_
_publ_author_name
'Yang, Jingjing'
'Zhang, Yue-Biao'
'Liu, Qi'
'Trickett, Christopher A.'
'Guti\'errez-Puebla, Enrique'
'Monge, M \'Angeles'
'Cong, Hengjiang'
'Aldossary, Abdulrahman'
'Deng, Hexiang'
'Yaghi, Omar M.'

_publ_section_title
;
 Principles of Designing Extra-Large Pore Openings and Cages in Zeolitic
 Imidazolate Frameworks.
;
_journal_issue 18
_journal_name_full 'Journal of the American Chemical Society'
_journal_page_first 6448
_journal_page_last 6455
_journal_paper_doi 10.1021/jacs.7b02272
_journal_volume 139
_journal_year 2017
_chemical_formula_moiety 'C33.5 H26.49 N13.81 O3.63 Zn3'
_chemical_formula_sum 'C33.5 H26.49 N13.81 O3.63 Zn3'
_chemical_formula_weight 876.70
_chemical_name_common ZIF-413
_space_group_crystal_system cubic
_space_group_IT_number 225
_space_group_name_Hall '-F 4 2 3'
_space_group_name_H-M_alt 'F m -3 m'
_symmetry_space_group_name_Hall '-F 4 2 3'
_symmetry_space_group_name_H-M 'F m -3 m'
_atom_sites_solution_hydrogens geom
_atom_sites_solution_primary 'intrinsic phasing'
_atom_sites_solution_secondary difmap
_audit_creation_date 2015-10-19
_audit_creation_method
;
Olex2 1.2
(compiled 2015.09.30 svn.r3233 for OlexSys, GUI svn.r5103)
;
_cell_angle_alpha 90
_cell_angle_beta 90
_cell_angle_gamma 90
_cell_formula_units_Z 192
_cell_length_a 72.3673(14)
_cell_length_b 72.3673(14)
_cell_length_c 72.3673(14)
_cell_measurement_reflns_used 168049
_cell_measurement_temperature 100(2)
_cell_measurement_theta_max 31.064
_cell_measurement_theta_min 1.964
_cell_volume 378989(13)
_computing_cell_refinement 'SAINT V8.34A Bruker-AXS, Madison WI'
_computing_data_collection 'Bruker APEX2 Bruker-AXS, Madison WI'
_computing_data_reduction 'SAINT V8.34A Bruker-AXS, Madison WI'
_computing_molecular_graphics
;
Bruker SHELXTL Bruker-AXS, Madison WI
O. V. Dolomanov, L. J. Bourhis, R. J. Gildea, J. A. K. Howard and H. Puschmann,
OLEX2: a complete structure solution, refinement and analysis program.
J. Appl. Cryst. (2009). 42, 339-341.
and local programs
;
_computing_publication_material 'Bruker SHELXTL Bruker-AXS, Madison WI'
_computing_structure_refinement 'SHELXL-2014/7 (Sheldrick, 2013)'
_computing_structure_solution 'SHELXT 2014/4 Bruker-AXS, Madison WI'
_diffrn_ambient_temperature 100(2)
_diffrn_measured_fraction_theta_full 0.996
_diffrn_measured_fraction_theta_max 0.999
_diffrn_measurement_device_type 'Bruker APEX-II CCD diffractometer'
_diffrn_measurement_method '/w scans with narrow frames'
_diffrn_radiation_type synchrotron
_diffrn_radiation_wavelength 1.2399
_diffrn_reflns_av_R_equivalents 0.0295
_diffrn_reflns_av_unetI/netI 0.0102
_diffrn_reflns_Laue_measured_fraction_full 0.996
_diffrn_reflns_Laue_measured_fraction_max 0.999
_diffrn_reflns_limit_h_max 56
_diffrn_reflns_limit_h_min -60
_diffrn_reflns_limit_k_max 60
_diffrn_reflns_limit_k_min -54
_diffrn_reflns_limit_l_max 56
_diffrn_reflns_limit_l_min -60
_diffrn_reflns_number 168049
_diffrn_reflns_point_group_measured_fraction_full 0.996
_diffrn_reflns_point_group_measured_fraction_max 0.999
_diffrn_reflns_theta_full 31.105
_diffrn_reflns_theta_max 31.064
_diffrn_reflns_theta_min 1.964
_diffrn_source
;
Advanced Light Source, station 11.3.1
;
_exptl_absorpt_coefficient_mu 4.056
_exptl_absorpt_correction_T_max 0.687
_exptl_absorpt_correction_T_min 0.625
_exptl_absorpt_correction_type multi-scan
_exptl_absorpt_process_details
;
SADABS-2012/1 (Bruker,2012) was used for absorption correction.
wR2(int) was 0.0501 before and 0.0424 after correction.
The Ratio of minimum to maximum transmission is 0.9103.
The \l/2 correction factor is 0.0000.
;
_exptl_crystal_colour Yellow
_exptl_crystal_density_diffrn 0.737
_exptl_crystal_description Block
_exptl_crystal_F_000 85094
_exptl_crystal_size_max 0.1
_exptl_crystal_size_mid 0.1
_exptl_crystal_size_min 0.1
_refine_diff_density_max 1.111
_refine_diff_density_min -0.323
_refine_diff_density_rms 0.063
_refine_ls_extinction_method none
_refine_ls_goodness_of_fit_ref 1.050
_refine_ls_hydrogen_treatment constr
_refine_ls_matrix_type full
_refine_ls_number_parameters 561
_refine_ls_number_reflns 5478
_refine_ls_number_restraints 362
_refine_ls_restrained_S_all 1.037
_refine_ls_R_factor_all 0.1170
_refine_ls_R_factor_gt 0.1032
_refine_ls_shift/su_max 0.001
_refine_ls_shift/su_mean 0.000
_refine_ls_structure_factor_coef Fsqd
_refine_ls_weighting_details 'w=1/[\s^2^(Fo^2^)+(0.2500P)^2^+2000.0000P] where P=(Fo^2^+2Fc^2^)/3'
_refine_ls_weighting_scheme calc
_refine_ls_wR_factor_gt 0.3171
_refine_ls_wR_factor_ref 0.3434
_reflns_Friedel_coverage 0.000
_reflns_number_gt 4190
_reflns_number_total 5478
_reflns_threshold_expression 'I > 2\s(I)'
_cod_data_source_file ja7b02272_si_010.cif
_cod_data_source_block zif-413_ucb
_cod_depositor_comments 'Adding full bibliography for 4125998--4126004.cif.'
_cod_original_cell_volume 378989(22)
_cod_original_formula_sum 'C33.50 H26.49 N13.81 O3.63 Zn3'
_cod_database_code 4126002
_shelxl_version_number 2014/6
_shelx_space_group_comment
;
The symmetry employed for this shelxl refinement is uniquely defined
by the following loop, which should always be used as a source of
symmetry information in preference to the above space-group names.
They are only intended as comments.
;
_shelx_estimated_absorpt_t_max 0.687
_shelx_estimated_absorpt_t_min 0.687
_olex2_refinement_description
;
1. Fixed Uiso
 At 1.2 times of:
  All C(H) groups
 At 1.5 times of:
  All C(H,H,H) groups
2. Restrained distances
 C9-C10
 1.54 with sigma of 0.02
 N13-C32
 1.36 with sigma of 0.02
3. Uiso/Uaniso restraints and constraints
Uanis(C46) \\sim Ueq, Uanis(C41) \\sim Ueq, Uanis(C22) \\sim Ueq, Uanis(C30)
\\sim Ueq, Uanis(C31) \\sim Ueq, Uanis(C5) \\sim Ueq, Uanis(C10) \\sim Ueq,
Uanis(C36) \\sim Ueq: with sigma of 0.05 and sigma for terminal atoms of 0.1
Uanis(C12B) = Uanis(C12A)
Uanis(C31) = Uanis(C30)
Uanis(C11A) = Uanis(C11)
4. Rigid body (RIGU) restrains
 O3, O2, N5, N6, C13, N4, C14, C15
 with sigma for 1-2 distances of 0.004 and sigma for 1-3 distances of 0.004
 N9, O4, C17, N10, C16
 with sigma for 1-2 distances of 0.004 and sigma for 1-3 distances of 0.004
 C32, N13, N13, C34, C34, C33, C33, C35, C35, C36, C36
 with sigma for 1-2 distances of 0.004 and sigma for 1-3 distances of 0.004
 N12, N12, C38, C38, C37, C39, C39, C41, C41, C40, C40
 with sigma for 1-2 distances of 0.004 and sigma for 1-3 distances of 0.004
 N1, N1, C1, C2, C2, C4, C4, C3, C3, C5, C5
 with sigma for 1-2 distances of 0.004 and sigma for 1-3 distances of 0.004
 N7, C19, C18, C20, C21, C22
 with sigma for 1-2 distances of 0.004 and sigma for 1-3 distances of 0.004
 N14, C42, C43, C44, C45, C46
 with sigma for 1-2 distances of 0.004 and sigma for 1-3 distances of 0.004
 N11, N8, C23, C24, C29, C28, C27, C26, C25, C31, C30
 with sigma for 1-2 distances of 0.004 and sigma for 1-3 distances of 0.004
 N2, N2, C6, C7, C7, C8, C8, C9, C9, C10, C10
 with sigma for 1-2 distances of 0.004 and sigma for 1-3 distances of 0.004
 C12B, C12B, C11, O1, O1, N23
 with sigma for 1-2 distances of 0.004 and sigma for 1-3 distances of 0.004
 C11A, C12A, C12A
 with sigma for 1-2 distances of 0.004 and sigma for 1-3 distances of 0.004
5. Others
 Fixed Sof: H4(0.5) H43(0.5) H7(0.5) C39(0.75) H39(0.75) C34(0.75) H34(0.75)
 H33(0.5) C35(0.75) H35(0.75) H21(0.5) C12B(0.8) H12B(0.8) C11(0.3125)
 O1(0.625) H24(0.15) H29(0.15) C28(0.85) H28(0.85) C27(0.85) C26(0.85)
 C25(0.85) H25(0.85) C8(0.5) H8(0.5) C9(0.5) H9(0.25) C10(0.25) H10A(0.25)
 H10B(0.25) H10C(0.25) C36(0.375) H36A(0.375) H36B(0.375) H36C(0.375)
 C31(0.425) H31A(0.425) H31B(0.425) H31C(0.425) C41(0.375) H41A(0.375)
 H41B(0.375) H41C(0.375) C40(0.75) N23(0.3125) C5(0.5) H5A(0.5) H5B(0.5)
 H5C(0.5) C44(0.5) H44(0.5) C45(0.5) C46(0.25) H46A(0.25) H46B(0.25) H46C(0.25)
 C30(0.425) H30A(0.425) H30B(0.425) H30C(0.425) C22(0.5) H22A(0.5) H22B(0.5)
 H22C(0.5) C11A(0.1875) H11A(0.1875) C12A(0.2) H12A(0.2)
6.a Riding coordinates:
 C1(H1), C6(H6), C18(H18), C42(H42), C4(H4), C43(H43), C3(H3), C7(H7),
 C32(H32), C20(H20), C34(H34), C33(H33), C35(H35), C21(H21), C24(H24), C29(H29),
  C8(H8), C9(H9), C10(H10A,H10B,H10C), C36(H36A,H36B,H36C), C31(H31A,H31B,H31C),
  C41(H41A,H41B,H41C), C5(H5A,H5B,H5C), C44(H44), C46(H46A,H46B,H46C), C30(H30A,
 H30B,H30C), C22(H22A,H22B,H22C)
6.b Aromatic/amide H refined with riding coordinates:
 C23(H23), C14(H14), C15(H15), C37(H37), C39(H39), C12B(H12B), C28(H28),
 C25(H25), C11A(H11A), C12A(H12A)
6.c Fitted pentagon refined as free rotating group:
 N6(C13,N4,C14,C15)
6.d Fitted hexagon refined as free rotating group:
 C24(C29,C28,C27,C26,C25)
;

loop_
_space_group_symop_operation_xyz
'x, y, z'
'-x, -y, z'
'-x, y, -z'
'x, -y, -z'
'z, x, y'
'z, -x, -y'
'-z, -x, y'
'-z, x, -y'
'y, z, x'
'-y, z, -x'
'y, -z, -x'
'-y, -z, x'
'y, x, -z'
'-y, -x, -z'
'y, -x, z'
'-y, x, z'
'x, z, -y'
'-x, z, y'
'-x, -z, -y'
'x, -z, y'
'z, y, -x'
'z, -y, x'
'-z, y, x'
'-z, -y, -x'
'x, y+1/2, z+1/2'
'-x, -y+1/2, z+1/2'
'-x, y+1/2, -z+1/2'
'x, -y+1/2, -z+1/2'
'z, x+1/2, y+1/2'
'z, -x+1/2, -y+1/2'
'-z, -x+1/2, y+1/2'
'-z, x+1/2, -y+1/2'
'y, z+1/2, x+1/2'
'-y, z+1/2, -x+1/2'
'y, -z+1/2, -x+1/2'
'-y, -z+1/2, x+1/2'
'y, x+1/2, -z+1/2'
'-y, -x+1/2, -z+1/2'
'y, -x+1/2, z+1/2'
'-y, x+1/2, z+1/2'
'x, z+1/2, -y+1/2'
'-x, z+1/2, y+1/2'
'-x, -z+1/2, -y+1/2'
'x, -z+1/2, y+1/2'
'z, y+1/2, -x+1/2'
'z, -y+1/2, x+1/2'
'-z, y+1/2, x+1/2'
'-z, -y+1/2, -x+1/2'
'x+1/2, y, z+1/2'
'-x+1/2, -y, z+1/2'
'-x+1/2, y, -z+1/2'
'x+1/2, -y, -z+1/2'
'z+1/2, x, y+1/2'
'z+1/2, -x, -y+1/2'
'-z+1/2, -x, y+1/2'
'-z+1/2, x, -y+1/2'
'y+1/2, z, x+1/2'
'-y+1/2, z, -x+1/2'
'y+1/2, -z, -x+1/2'
'-y+1/2, -z, x+1/2'
'y+1/2, x, -z+1/2'
'-y+1/2, -x, -z+1/2'
'y+1/2, -x, z+1/2'
'-y+1/2, x, z+1/2'
'x+1/2, z, -y+1/2'
'-x+1/2, z, y+1/2'
'-x+1/2, -z, -y+1/2'
'x+1/2, -z, y+1/2'
'z+1/2, y, -x+1/2'
'z+1/2, -y, x+1/2'
'-z+1/2, y, x+1/2'
'-z+1/2, -y, -x+1/2'
'x+1/2, y+1/2, z'
'-x+1/2, -y+1/2, z'
'-x+1/2, y+1/2, -z'
'x+1/2, -y+1/2, -z'
'z+1/2, x+1/2, y'
'z+1/2, -x+1/2, -y'
'-z+1/2, -x+1/2, y'
'-z+1/2, x+1/2, -y'
'y+1/2, z+1/2, x'
'-y+1/2, z+1/2, -x'
'y+1/2, -z+1/2, -x'
'-y+1/2, -z+1/2, x'
'y+1/2, x+1/2, -z'
'-y+1/2, -x+1/2, -z'
'y+1/2, -x+1/2, z'
'-y+1/2, x+1/2, z'
'x+1/2, z+1/2, -y'
'-x+1/2, z+1/2, y'
'-x+1/2, -z+1/2, -y'
'x+1/2, -z+1/2, y'
'z+1/2, y+1/2, -x'
'z+1/2, -y+1/2, x'
'-z+1/2, y+1/2, x'
'-z+1/2, -y+1/2, -x'
'-x, -y, -z'
'x, y, -z'
'x, -y, z'
'-x, y, z'
'-z, -x, -y'
'-z, x, y'
'z, x, -y'
'z, -x, y'
'-y, -z, -x'
'y, -z, x'
'-y, z, x'
'y, z, -x'
'-y, -x, z'
'y, x, z'
'-y, x, -z'
'y, -x, -z'
'-x, -z, y'
'x, -z, -y'
'x, z, y'
'-x, z, -y'
'-z, -y, x'
'-z, y, -x'
'z, -y, -x'
'z, y, x'
'-x, -y+1/2, -z+1/2'
'x, y+1/2, -z+1/2'
'x, -y+1/2, z+1/2'
'-x, y+1/2, z+1/2'
'-z, -x+1/2, -y+1/2'
'-z, x+1/2, y+1/2'
'z, x+1/2, -y+1/2'
'z, -x+1/2, y+1/2'
'-y, -z+1/2, -x+1/2'
'y, -z+1/2, x+1/2'
'-y, z+1/2, x+1/2'
'y, z+1/2, -x+1/2'
'-y, -x+1/2, z+1/2'
'y, x+1/2, z+1/2'
'-y, x+1/2, -z+1/2'
'y, -x+1/2, -z+1/2'
'-x, -z+1/2, y+1/2'
'x, -z+1/2, -y+1/2'
'x, z+1/2, y+1/2'
'-x, z+1/2, -y+1/2'
'-z, -y+1/2, x+1/2'
'-z, y+1/2, -x+1/2'
'z, -y+1/2, -x+1/2'
'z, y+1/2, x+1/2'
'-x+1/2, -y, -z+1/2'
'x+1/2, y, -z+1/2'
'x+1/2, -y, z+1/2'
'-x+1/2, y, z+1/2'
'-z+1/2, -x, -y+1/2'
'-z+1/2, x, y+1/2'
'z+1/2, x, -y+1/2'
'z+1/2, -x, y+1/2'
'-y+1/2, -z, -x+1/2'
'y+1/2, -z, x+1/2'
'-y+1/2, z, x+1/2'
'y+1/2, z, -x+1/2'
'-y+1/2, -x, z+1/2'
'y+1/2, x, z+1/2'
'-y+1/2, x, -z+1/2'
'y+1/2, -x, -z+1/2'
'-x+1/2, -z, y+1/2'
'x+1/2, -z, -y+1/2'
'x+1/2, z, y+1/2'
'-x+1/2, z, -y+1/2'
'-z+1/2, -y, x+1/2'
'-z+1/2, y, -x+1/2'
'z+1/2, -y, -x+1/2'
'z+1/2, y, x+1/2'
'-x+1/2, -y+1/2, -z'
'x+1/2, y+1/2, -z'
'x+1/2, -y+1/2, z'
'-x+1/2, y+1/2, z'
'-z+1/2, -x+1/2, -y'
'-z+1/2, x+1/2, y'
'z+1/2, x+1/2, -y'
'z+1/2, -x+1/2, y'
'-y+1/2, -z+1/2, -x'
'y+1/2, -z+1/2, x'
'-y+1/2, z+1/2, x'
'y+1/2, z+1/2, -x'
'-y+1/2, -x+1/2, z'
'y+1/2, x+1/2, z'
'-y+1/2, x+1/2, -z'
'y+1/2, -x+1/2, -z'
'-x+1/2, -z+1/2, y'
'x+1/2, -z+1/2, -y'
'x+1/2, z+1/2, y'
'-x+1/2, z+1/2, -y'
'-z+1/2, -y+1/2, x'
'-z+1/2, y+1/2, -x'
'z+1/2, -y+1/2, -x'
'z+1/2, y+1/2, x'

loop_
_atom_site_label
_atom_site_type_symbol
_atom_site_fract_x
_atom_site_fract_y
_atom_site_fract_z
_atom_site_U_iso_or_equiv
_atom_site_adp_type
_atom_site_occupancy
_atom_site_site_symmetry_order
_atom_site_calc_flag
_atom_site_refinement_flags_posn
_atom_site_refinement_flags_adp
_atom_site_refinement_flags_occupancy
_atom_site_disorder_assembly
_atom_site_disorder_group
Zn1 Zn 0.84167(2) 0.40081(2) 0.45893(2) 0.1356(9) Uani 1 1 d . . . . .
Zn2 Zn 0.79322(2) 0.35250(2) 0.40998(2) 0.1534(9) Uani 1 1 d . . . . .
Zn3 Zn 0.74885(2) 0.30775(2) 0.45945(3) 0.1671(10) Uani 1 1 d . . . . .
N1 N 0.83290(14) 0.40615(13) 0.48411(11) 0.144(3) Uani 1 1 d . U . . .
N12 N 0.76480(16) 0.28815(17) 0.45077(18) 0.174(4) Uani 1 1 d . U . . .
N14 N 0.72343(15) 0.29870(14) 0.46082(15) 0.161(3) Uani 1 1 d . U . . .
O3 O 0.82982(15) 0.36801(14) 0.40439(15) 0.197(4) Uani 1 1 d . U . . .
N7 N 0.78680(14) 0.36436(13) 0.38609(14) 0.157(3) Uani 1 1 d . U . . .
O2 O 0.84655(14) 0.38560(13) 0.42148(13) 0.183(3) Uani 1 1 d . U . . .
N5 N 0.83275(19) 0.37704(16) 0.41796(18) 0.164(4) Uani 1 1 d . U . . .
N11 N 0.75173(16) 0.32760(16) 0.44131(17) 0.189(4) Uani 1 1 d . U . . .
N2 N 0.84613(13) 0.42540(14) 0.44687(13) 0.148(3) Uani 1 1 d . U . . .
N8 N 0.76991(15) 0.34426(15) 0.42087(17) 0.183(4) Uani 1 1 d . U . . .
C1 C 0.8402(2) 0.39954(19) 0.5000 0.126(4) Uani 1 2 d S TU P . .
H1 H 0.8500 0.3908 0.5000 0.151 Uiso 1 2 d RS T P . .
C6 C 0.8425(2) 0.42947(16) 0.42947(16) 0.129(5) Uani 1 2 d S TU P . .
H6 H 0.8372 0.4210 0.4210 0.155 Uiso 1 2 d RS T P . .
C19 C 0.7745(2) 0.3591(2) 0.3723(2) 0.194(6) Uani 1 1 d . U . . .
C2 C 0.8194(2) 0.41876(18) 0.49056(15) 0.164(4) Uani 1 1 d . U . . .
C18 C 0.7932(2) 0.38078(16) 0.38078(16) 0.143(5) Uani 1 2 d S TU P . .
H18 H 0.8018 0.3877 0.3877 0.171 Uiso 1 2 d RS T P . .
C42 C 0.71829(18) 0.28171(18) 0.4570(2) 0.144(5) Uani 1 2 d S TU P . .
H42 H 0.7266 0.2734 0.4512 0.173 Uiso 1 2 d RS T P . .
C23 C 0.76841(19) 0.32903(19) 0.4325(2) 0.179(5) Uani 1 1 d . U . . .
H23 H 0.7781 0.3204 0.4341 0.215 Uiso 1 1 calc R . . . .
N6 N 0.80107(14) 0.36993(11) 0.42890(11) 0.180(4) Uani 1 1 d . U . . .
C13 C 0.81898(12) 0.37777(11) 0.43055(11) 0.143(3) Uani 1 1 d G U . . .
N4 N 0.81975(12) 0.38760(11) 0.44751(13) 0.175(4) Uani 1 1 d G U . . .
C14 C 0.80232(15) 0.38584(14) 0.45634(11) 0.205(6) Uani 1 1 d G U . . .
H14 H 0.7990 0.3910 0.4679 0.246 Uiso 1 1 calc R . . . .
C15 C 0.79077(11) 0.37492(15) 0.44484(15) 0.220(6) Uani 1 1 d G U . . .
H15 H 0.7783 0.3715 0.4474 0.264 Uiso 1 1 calc R . . . .
C4 C 0.7946(3) 0.4406(3) 0.4907(3) 0.319(13) Uani 1 1 d . U . . .
H4 H 0.7860 0.4480 0.4842 0.383 Uiso 0.5 1 d R . . A -2
C43 C 0.70815(17) 0.30512(18) 0.47079(19) 0.155(4) Uani 1 1 d . U . . .
H43 H 0.7072 0.3168 0.4768 0.186 Uiso 0.5 1 d R . . B 2
C3 C 0.8074(3) 0.4299(3) 0.4803(3) 0.242(8) Uani 1 1 d . U . C 1
H3 H 0.8075 0.4300 0.4672 0.290 Uiso 1 1 d R . . C 1
C38 C 0.7653(2) 0.2796(2) 0.4332(2) 0.193(6) Uani 1 1 d . U . . .
C37 C 0.77862(13) 0.27862(13) 0.4593(3) 0.149(5) Uani 1 2 d S TU P . .
H37 H 0.7817 0.2817 0.4717 0.179 Uiso 1 2 calc RS T P . .
C7 C 0.8515(3) 0.44183(19) 0.45496(19) 0.218(7) Uani 1 1 d . U . . .
H7 H 0.8548 0.4435 0.4675 0.261 Uiso 0.5 1 d R . . D 2
C32 C 0.7497(2) 0.3101(2) 0.5000 0.142(5) Uani 1 2 d DS TU P G .
H32 H 0.7388 0.3028 0.5000 0.170 Uiso 1 2 d RS T P . .
N13 N 0.75598(16) 0.31533(15) 0.48390(16) 0.179(4) Uani 1 1 d D U . . .
C20 C 0.7656(3) 0.3428(3) 0.3699(3) 0.294(12) Uani 1 1 d . U . E 1
H20 H 0.7662 0.3331 0.3788 0.353 Uiso 1 1 d R . . E 1
C39 C 0.7562(4) 0.2853(4) 0.4170(3) 0.239(10) Uani 0.75 1 d . U . F 1
H39 H 0.7471 0.2948 0.4167 0.287 Uiso 0.75 1 calc R . . F 1
C34 C 0.7864(3) 0.3335(4) 0.4800(4) 0.278(13) Uani 0.75 1 d . U . G 1
H34 H 0.7868 0.3329 0.4669 0.334 Uiso 0.75 1 d R . . G 1
C33 C 0.7712(2) 0.3249(2) 0.4904(2) 0.242(8) Uani 1 1 d . U . . .
H33 H 0.7800 0.3310 0.4827 0.290 Uiso 0.5 1 d R . . G 2
C35 C 0.8001(3) 0.3423(4) 0.4911(3) 0.293(14) Uani 0.75 1 d . U . . .
H35 H 0.8094 0.3488 0.4846 0.352 Uiso 0.75 1 d R . . G -2
C21 C 0.7537(3) 0.3416(3) 0.3552(3) 0.330(14) Uani 1 1 d . U . . .
H21 H 0.7458 0.3312 0.3540 0.396 Uiso 0.5 1 d R . . E 1
N9 N 0.80865(17) 0.33061(16) 0.40338(17) 0.175(4) Uani 1 1 d . U . . .
O4 O 0.81131(16) 0.33294(16) 0.43970(14) 0.206(4) Uani 1 1 d . U . . .
C17 C 0.82135(17) 0.32135(17) 0.4121(3) 0.157(6) Uani 1 2 d S TU P . .
N3 N 0.86567(17) 0.38795(18) 0.46006(15) 0.168(4) Uani 1 1 d . . . . .
N10 N 0.82139(17) 0.32139(17) 0.4313(3) 0.182(6) Uani 1 2 d S TU P . .
C12B C 0.8824(3) 0.3958(3) 0.4524(3) 0.216(8) Uani 0.8 1 d . U . H 1
H12B H 0.8838 0.4081 0.4480 0.259 Uiso 0.8 1 calc R . . H 1
C11 C 0.8712(4) 0.3712(4) 0.4640(3) 0.101(9) Uani 0.625 2 d S TU P H 1
O1 O 0.84359(17) 0.36413(18) 0.47325(19) 0.159(4) Uani 0.625 1 d . U . H 1
C24 C 0.74220(16) 0.34267(13) 0.43593(16) 0.185(5) Uani 1 1 d . U . . .
H24 H 0.7301 0.3458 0.4401 0.222 Uiso 0.15 1 d R . . I 2
C29 C 0.75246(13) 0.35304(16) 0.42344(17) 0.190(5) Uani 1 1 d G U . K .
H29 H 0.7486 0.3644 0.4180 0.228 Uiso 0.15 1 d R . . J 2
C28 C 0.74561(19) 0.36977(17) 0.4169(2) 0.298(13) Uani 0.85 1 d G U . K 1
H28 H 0.7526 0.3769 0.4084 0.357 Uiso 0.85 1 calc R . . K 1
C27 C 0.7285(2) 0.37612(18) 0.4229(3) 0.318(12) Uani 0.85 1 d G U . K .
C26 C 0.71824(17) 0.3657(2) 0.4354(3) 0.295(12) Uani 0.85 1 d G U . K .
C25 C 0.72509(16) 0.34902(19) 0.44192(18) 0.244(9) Uani 0.85 1 d G U . K 1
H25 H 0.7181 0.3419 0.4505 0.293 Uiso 0.85 1 calc R . . K 1
C16 C 0.8112(2) 0.3250(2) 0.3849(2) 0.214(7) Uani 1 1 d . U . . .
C8 C 0.8618(6) 0.4438(4) 0.4709(4) 0.239(17) Uani 0.5 1 d . U . L 1
H8 H 0.8642 0.4338 0.4791 0.287 Uiso 0.5 1 d R . . L 1
C9 C 0.8677(8) 0.4612(4) 0.4745(4) 0.35(3) Uani 0.5 1 d D U . . .
H9 H 0.8716 0.4641 0.4867 0.425 Uiso 0.25 1 d R . . L 2
C10 C 0.8750(11) 0.4621(11) 0.4947(6) 0.33(4) Uani 0.25 1 d D U . L -1
H10A H 0.8755 0.4511 0.5026 0.493 Uiso 0.25 1 d R . . L -1
H10B H 0.8670 0.4714 0.5005 0.493 Uiso 0.25 1 d R . . L -1
H10C H 0.8875 0.4672 0.4932 0.493 Uiso 0.25 1 d R . . L -1
C36 C 0.8162(7) 0.3480(10) 0.4857(6) 0.37(3) Uani 0.375 1 d . U . G -1
H36A H 0.8151 0.3474 0.4723 0.552 Uiso 0.375 1 d R . . G -1
H36B H 0.8172 0.3609 0.4896 0.552 Uiso 0.375 1 d R . . G -1
H36C H 0.8274 0.3413 0.4896 0.552 Uiso 0.375 1 d R . . G -1
C31 C 0.7039(6) 0.3742(6) 0.4459(8) 0.318(14) Uani 0.425 1 d . U . K -2
H31A H 0.7007 0.3857 0.4396 0.477 Uiso 0.425 1 d R . . K -2
H31B H 0.6931 0.3659 0.4460 0.477 Uiso 0.425 1 d R . . K -2
H31C H 0.7076 0.3769 0.4587 0.477 Uiso 0.425 1 d R . . K -2
C41 C 0.7580(8) 0.2818(7) 0.3814(6) 0.30(2) Uani 0.375 1 d . U . F -1
H41A H 0.7649 0.2763 0.3711 0.444 Uiso 0.375 1 d R . . F -1
H41B H 0.7566 0.2950 0.3793 0.444 Uiso 0.375 1 d R . . F -1
H41C H 0.7457 0.2760 0.3821 0.444 Uiso 0.375 1 d R . . F -1
C40 C 0.7621(6) 0.2751(6) 0.4014(4) 0.38(2) Uani 0.75 1 d . U . . .
N23 N 0.8584(3) 0.3584(3) 0.4695(3) 0.139(7) Uani 0.625 2 d S TU P H 1
C5 C 0.7786(7) 0.4528(7) 0.4827(6) 0.39(3) Uani 0.5 1 d . U . C -1
H5A H 0.7851 0.4633 0.4773 0.583 Uiso 0.5 1 d R . . C -1
H5B H 0.7697 0.4572 0.4919 0.583 Uiso 0.5 1 d R . . C -1
H5C H 0.7720 0.4461 0.4729 0.583 Uiso 0.5 1 d R . . C -1
C44 C 0.7055(4) 0.3230(4) 0.4797(4) 0.188(10) Uani 0.5 1 d . U . M 1
H44 H 0.7156 0.3314 0.4808 0.225 Uiso 0.5 1 d R . . M 1
C45 C 0.6883(4) 0.3270(4) 0.4891(4) 0.201(11) Uani 0.5 1 d . U . . .
C46 C 0.6849(6) 0.3452(5) 0.5042(9) 0.180(18) Uani 0.25 1 d . U . M -1
H46A H 0.6970 0.3504 0.5071 0.270 Uiso 0.25 1 d R . . M -1
H46B H 0.6776 0.3440 0.5156 0.270 Uiso 0.25 1 d R . . M -1
H46C H 0.6784 0.3533 0.4955 0.270 Uiso 0.25 1 d R . . M -1
C30 C 0.7220(6) 0.3867(6) 0.4047(8) 0.318(14) Uani 0.425 1 d . U . K -1
H30A H 0.7101 0.3900 0.4102 0.477 Uiso 0.425 1 d R . . K -1
H30B H 0.7297 0.3978 0.4033 0.477 Uiso 0.425 1 d R . . K -1
H30C H 0.7200 0.3811 0.3926 0.477 Uiso 0.425 1 d R . . K -1
C22 C 0.7392(8) 0.3267(7) 0.3509(7) 0.43(4) Uani 0.5 1 d . U . E -1
H22A H 0.7395 0.3174 0.3608 0.644 Uiso 0.5 1 d R . . E -1
H22B H 0.7266 0.3316 0.3498 0.644 Uiso 0.5 1 d R . . E -1
H22C H 0.7429 0.3211 0.3392 0.644 Uiso 0.5 1 d R . . E -1
C11A C 0.8707(7) 0.3707(7) 0.4565(8) 0.101(9) Uani 0.375 2 d S TU P H 2
H11A H 0.8621 0.3621 0.4516 0.122 Uiso 0.375 2 calc RS T P H 2
C12A C 0.8804(9) 0.3917(10) 0.4748(12) 0.216(8) Uani 0.2 1 d . U . H 2
H12A H 0.8803 0.4020 0.4829 0.259 Uiso 0.2 1 calc R . . H 2

loop_
_atom_site_aniso_label
_atom_site_aniso_U_11
_atom_site_aniso_U_22
_atom_site_aniso_U_33
_atom_site_aniso_U_23
_atom_site_aniso_U_13
_atom_site_aniso_U_12
Zn1 0.1728(16) 0.1302(13) 0.1039(12) 0.0099(8) -0.0016(9) -0.0046(10)
Zn2 0.1682(15) 0.1455(14) 0.1464(14) 0.0375(10) -0.0135(10) -0.0422(11)
Zn3 0.1525(15) 0.1412(15) 0.208(2) 0.0345(12) 0.0109(12) -0.0453(12)
N1 0.188(8) 0.142(7) 0.102(7) 0.005(5) 0.008(5) 0.027(6)
N12 0.159(9) 0.175(10) 0.189(10) 0.018(7) 0.018(7) -0.036(8)
N14 0.151(8) 0.129(6) 0.202(9) 0.002(6) -0.006(6) -0.045(7)
O3 0.230(9) 0.187(8) 0.173(7) -0.019(6) -0.018(6) -0.048(7)
N7 0.177(8) 0.126(6) 0.167(8) 0.023(7) -0.030(6) -0.043(6)
O2 0.189(7) 0.177(8) 0.183(7) -0.010(6) -0.010(6) -0.041(6)
N5 0.179(8) 0.159(9) 0.155(8) 0.000(6) 0.015(6) -0.046(7)
N11 0.155(7) 0.183(8) 0.228(10) 0.072(7) -0.014(7) -0.026(6)
N2 0.174(8) 0.152(7) 0.118(6) 0.007(7) -0.016(6) -0.011(6)
N8 0.156(7) 0.160(8) 0.233(10) 0.066(7) -0.002(7) -0.033(6)
C1 0.163(11) 0.106(9) 0.109(9) 0.000 0.000 -0.018(8)
C6 0.143(12) 0.122(6) 0.122(6) 0.015(9) -0.025(6) -0.025(6)
C19 0.206(11) 0.179(10) 0.196(11) 0.016(9) -0.043(8) -0.081(9)
C2 0.204(10) 0.171(9) 0.115(8) -0.002(6) 0.010(6) 0.046(8)
C18 0.174(13) 0.127(6) 0.127(6) 0.012(9) -0.037(7) -0.037(7)
C42 0.133(6) 0.133(6) 0.166(13) 0.018(6) -0.018(6) -0.029(9)
C23 0.143(8) 0.159(9) 0.235(12) 0.063(8) -0.021(7) -0.031(7)
N6 0.182(8) 0.192(9) 0.165(7) 0.027(7) -0.007(6) -0.020(7)
C13 0.170(7) 0.119(8) 0.141(7) 0.046(5) -0.012(6) 0.003(6)
N4 0.205(8) 0.163(8) 0.156(7) 0.032(6) 0.008(6) -0.015(6)
C14 0.202(11) 0.236(14) 0.177(10) 0.003(9) 0.031(8) -0.033(9)
C15 0.221(10) 0.246(15) 0.193(11) -0.005(10) 0.026(8) -0.032(9)
C4 0.37(2) 0.36(2) 0.23(2) 0.013(14) -0.017(13) 0.21(2)
C43 0.140(8) 0.134(7) 0.190(10) 0.000(7) -0.008(7) -0.042(7)
C3 0.278(16) 0.246(16) 0.200(14) 0.007(11) -0.024(11) 0.104(13)
C38 0.189(11) 0.210(13) 0.180(10) 0.012(7) 0.019(8) -0.023(10)
C37 0.132(8) 0.132(8) 0.182(14) 0.019(6) 0.019(6) -0.078(9)
C7 0.352(19) 0.154(9) 0.147(9) 0.011(8) -0.089(10) -0.036(9)
C32 0.117(11) 0.128(12) 0.181(12) 0.000 0.000 -0.038(9)
N13 0.183(9) 0.164(9) 0.191(11) 0.021(7) 0.019(7) -0.079(7)
C20 0.36(2) 0.215(12) 0.303(19) 0.054(13) -0.152(18) -0.146(14)
C39 0.28(2) 0.25(2) 0.193(13) -0.001(11) -0.001(12) 0.033(17)
C34 0.219(16) 0.33(3) 0.28(2) 0.041(16) 0.012(13) -0.167(19)
C33 0.232(11) 0.242(15) 0.251(17) -0.006(10) 0.024(9) -0.138(11)
C35 0.228(17) 0.38(3) 0.27(3) 0.060(18) 0.010(14) -0.22(2)
C21 0.38(3) 0.277(19) 0.33(2) 0.048(16) -0.158(19) -0.167(18)
N9 0.193(10) 0.164(9) 0.169(9) -0.006(7) -0.012(7) -0.024(8)
O4 0.235(10) 0.203(9) 0.179(9) -0.001(6) 0.016(6) -0.005(8)
C17 0.159(9) 0.159(9) 0.153(11) 0.000(6) 0.000(6) -0.038(10)
N3 0.165(10) 0.169(10) 0.170(10) 0.006(7) -0.012(8) 0.011(9)
N10 0.194(9) 0.194(9) 0.157(12) 0.004(7) 0.004(7) -0.027(10)
C12B 0.189(16) 0.221(18) 0.237(18) 0.017(15) 0.005(15) -0.020(15)
C11 0.143(8) 0.143(8) 0.02(2) 0.002(10) 0.002(10) 0.005(11)
O1 0.146(8) 0.152(10) 0.180(11) 0.028(8) 0.032(8) 0.015(9)
C24 0.145(8) 0.185(9) 0.225(12) 0.083(8) -0.016(7) -0.029(6)
C29 0.161(8) 0.163(9) 0.247(12) 0.082(8) -0.006(8) -0.029(7)
C28 0.219(14) 0.237(14) 0.44(3) 0.202(18) 0.076(17) 0.038(12)
C27 0.226(14) 0.275(17) 0.45(3) 0.195(17) 0.078(15) 0.048(12)
C26 0.203(14) 0.265(15) 0.42(3) 0.168(15) 0.056(15) 0.032(12)
C25 0.170(11) 0.223(13) 0.34(2) 0.132(14) 0.046(12) 0.003(9)
C16 0.257(15) 0.216(14) 0.168(9) -0.024(8) -0.012(8) 0.007(12)
C8 0.42(4) 0.133(15) 0.169(17) 0.033(13) -0.13(2) -0.066(19)
C9 0.69(8) 0.166(17) 0.21(3) 0.053(17) -0.24(4) -0.15(3)
C10 0.45(8) 0.35(7) 0.18(3) 0.01(3) -0.16(4) -0.04(6)
C36 0.24(2) 0.62(8) 0.24(4) 0.11(5) -0.02(2) -0.27(3)
C31 0.236(19) 0.27(2) 0.45(2) 0.182(17) 0.081(17) 0.041(17)
C41 0.38(6) 0.31(4) 0.20(2) -0.07(2) -0.10(2) 0.16(4)
C40 0.47(4) 0.46(4) 0.199(14) -0.045(15) -0.070(15) 0.29(3)
N23 0.150(9) 0.150(9) 0.117(15) 0.027(9) 0.027(9) 0.011(11)
C5 0.47(5) 0.45(6) 0.25(3) -0.03(4) -0.07(3) 0.31(5)
C44 0.128(13) 0.169(13) 0.27(2) -0.050(15) -0.025(14) -0.036(12)
C45 0.150(14) 0.165(16) 0.29(3) -0.016(15) -0.001(14) -0.013(12)
C46 0.22(4) 0.121(19) 0.20(3) 0.04(2) -0.07(3) 0.06(2)
C30 0.236(19) 0.27(2) 0.45(2) 0.182(17) 0.081(17) 0.041(17)
C22 0.48(5) 0.40(5) 0.41(6) -0.02(4) -0.11(4) -0.28(5)
C11A 0.143(8) 0.143(8) 0.02(2) 0.002(10) 0.002(10) 0.005(11)
C12A 0.189(16) 0.221(18) 0.237(18) 0.017(15) 0.005(15) -0.020(15)

loop_
_atom_type_symbol
_atom_type_description
_atom_type_scat_dispersion_real
_atom_type_scat_dispersion_imag
_atom_type_scat_source
C C 0.0120 0.0060 'Calculated using XDISP in WinGX (Farrugia, 1999)'
H H 0.0000 0.0000 'Calculated using XDISP in WinGX (Farrugia, 1999)'
N N 0.0210 0.0110 'Calculated using XDISP in WinGX (Farrugia, 1999)'
O O 0.0340 0.0200 'Calculated using XDISP in WinGX (Farrugia, 1999)'
Zn Zn -2.5660 3.6350 'Calculated using XDISP in WinGX (Farrugia, 1999)'

loop_
_geom_angle_atom_site_label_1
_geom_angle_atom_site_label_2
_geom_angle_atom_site_label_3
_geom_angle
_geom_angle_site_symmetry_1
_geom_angle_site_symmetry_3
N1 Zn1 N2 106.3(4) . .
N1 Zn1 N4 102.6(4) . .
N1 Zn1 N3 109.8(4) . .
N2 Zn1 N4 111.5(4) . .
N3 Zn1 N2 107.2(5) . .
N3 Zn1 N4 118.9(5) . .
N7 Zn2 N9 105.4(5) . .
N8 Zn2 N7 106.3(4) . .
N8 Zn2 N9 109.7(5) . .
N6 Zn2 N7 113.6(4) . .
N6 Zn2 N8 99.6(5) . .
N6 Zn2 N9 121.3(4) . .
N12 Zn3 N14 109.4(5) . .
N12 Zn3 N11 104.9(5) . .
N14 Zn3 N11 112.3(5) . .
N13 Zn3 N12 110.4(5) . .
N13 Zn3 N14 107.5(5) . .
N13 Zn3 N11 112.3(5) . .
C1 N1 Zn1 126.3(9) . .
C1 N1 C2 102.5(11) . .
C2 N1 Zn1 130.9(7) . .
C38 N12 Zn3 128.9(11) . .
C37 N12 Zn3 131.5(13) . .
C37 N12 C38 99.7(16) . .
C42 N14 Zn3 124.7(11) . .
C42 N14 C43 101.3(13) . .
C43 N14 Zn3 131.2(8) . .
C19 N7 Zn2 131.1(8) . .
C18 N7 Zn2 123.8(8) . .
C18 N7 C19 104.9(11) . .
O3 N5 O2 126.9(15) . .
O3 N5 C13 116.3(13) . .
O2 N5 C13 116.7(13) . .
C23 N11 Zn3 117.6(10) . .
C24 N11 Zn3 137.1(10) . .
C24 N11 C23 104.8(11) . .
C6 N2 Zn1 125.5(9) . .
C6 N2 C7 105.6(12) . .
C7 N2 Zn1 128.6(8) . .
C23 N8 Zn2 123.6(10) . .
C23 N8 C29 101.9(10) . .
C29 N8 Zn2 132.9(8) . .
N1 C1 N1 116.5(15) . 98_556
N1 C1 H1 121.8 . .
N1 C1 H1 121.8 98_556 .
N2 C6 N2 112.7(15) 115 .
N2 C6 H6 123.6 . .
N2 C6 H6 123.6 115 .
C19 C19 N7 108.4(7) 115 .
C19 C19 C20 121.8(10) 115 .
C20 C19 N7 129.2(14) . .
C2 C2 N1 109.2(6) 98_556 .
C2 C2 C3 122.2(10) 98_556 .
C3 C2 N1 128.6(13) . .
N7 C18 N7 113.3(15) . 115
N7 C18 H18 123.3 115 .
N7 C18 H18 123.3 . .
N14 C42 N14 119.0(19) 109_665 .
N14 C42 H42 120.5 109_665 .
N14 C42 H42 120.5 . .
N11 C23 N8 114.3(13) . .
N11 C23 H23 122.9 . .
N8 C23 H23 122.9 . .
C13 N6 Zn2 125.8(7) . .
C13 N6 C15 108.0 . .
C15 N6 Zn2 125.7(6) . .
N5 C13 N6 126.9(10) . .
N5 C13 N4 125.0(10) . .
N4 C13 N6 108.0 . .
C13 N4 Zn1 128.3(6) . .
C13 N4 C14 108.0 . .
C14 N4 Zn1 123.6(6) . .
N4 C14 H14 126.0 . .
C15 C14 N4 108.0 . .
C15 C14 H14 126.0 . .
N6 C15 H15 126.0 . .
C14 C15 N6 108.0 . .
C14 C15 H15 126.0 . .
C4 C4 H4 119.6 98_556 .
C4 C4 C3 122.2(11) 98_556 .
C4 C4 C5 111.8(18) 98_556 .
C3 C4 C5 126(2) . .
N14 C43 H43 125.9 . .
N14 C43 C44 128.7(15) . .
C43 C43 N14 108.9(7) 109_665 .
C43 C43 H43 125.2 109_665 .
C43 C43 C44 122.4(13) 109_665 .
C2 C3 C4 115.5(17) . .
C2 C3 H3 122.3 . .
C4 C3 H3 122.1 . .
N12 C38 C38 109.1(9) . 182_545
C39 C38 N12 127.5(19) . .
C39 C38 C38 122.7(14) . 182_545
N12 C37 N12 123(2) 182_545 .
N12 C37 H37 118.7 182_545 .
N12 C37 H37 118.7 . .
N2 C7 H7 126.0 . .
N2 C7 C8 126.5(17) . .
C7 C7 N2 108.0(7) 115 .
C7 C7 H7 126.0 115 .
C7 C7 C8 121.1(13) 115 .
N13 C32 H32 116.8 . .
N13 C32 H32 116.8 98_556 .
N13 C32 N13 126.0(18) 98_556 .
N13 C32 C33 43.0(9) . .
N13 C32 C33 83.3(11) 98_556 .
N13 C32 C33 42.9(9) 98_556 98_556
N13 C32 C33 83.3(11) . 98_556
C33 C32 H32 159.8 . .
C33 C32 H32 159.8 98_556 .
C33 C32 C33 40.4(9) 98_556 .
C32 N13 Zn3 130.1(10) . .
C32 N13 C33 96.9(14) . .
C33 N13 Zn3 132.0(9) . .
C19 C20 H20 122.5 . .
C19 C20 C21 116.7(18) . .
C21 C20 H20 120.4 . .
C38 C39 H39 124.0 . .
C38 C39 C40 112(3) . .
C40 C39 H39 124.0 . .
C33 C34 H34 121.3 . .
C35 C34 H34 123.7 . .
C35 C34 C33 115(2) . .
C32 C33 H33 164.6 . .
N13 C33 C32 40.1(7) . .
N13 C33 C34 129.3(17) . .
N13 C33 C33 109.8(8) . 98_556
N13 C33 H33 124.5 . .
C34 C33 C32 168.4(16) . .
C33 C33 C32 69.8(5) 98_556 .
C33 C33 C34 120.8(13) 98_556 .
C33 C33 H33 125.6 98_556 .
C35 C35 C34 124.2(13) 98_556 .
C35 C35 H35 119.6 98_556 .
C35 C35 C36 107(2) 98_556 .
C36 C35 C34 127(3) . .
C20 C21 C21 120.4(11) . 115
C20 C21 H21 119.8 . .
C20 C21 C22 129(3) . .
C21 C21 H21 119.8 115 .
C21 C21 C22 111(2) 115 .
C22 C21 H21 9.4 . .
C17 N9 Zn2 133.5(13) . .
C17 N9 C16 102.7(18) . .
C16 N9 Zn2 121.8(10) . .
N9 C17 N9 120(2) . 182_545
N9 C17 N10 119.0(13) . .
N9 C17 N10 119.0(13) 182_545 .
C12B N3 Zn1 122.4(11) . .
C11 N3 Zn1 135.6(18) . .
C11 N3 C12B 101(2) . .
C11A N3 Zn1 133(3) . .
C11A N3 C12A 96(4) . .
C12A N3 Zn1 124(3) . .
O4 N10 O4 122(2) 182_545 .
O4 N10 C17 118.6(12) . .
O4 N10 C17 118.6(12) 182_545 .
N3 C12B H12B 125.8 . .
C12B C12B N3 108.3(9) 182_545 .
C12B C12B H12B 125.8 182_545 .
N3 C11 N3 121(3) 182_545 .
N3 C11 N23 119.0(17) 182_545 .
N3 C11 N23 119.0(17) . .
N11 C24 H24 125.0 . .
N11 C24 C29 110.6(10) . .
N11 C24 C25 129.3(10) . .
C29 C24 H24 124.4 . .
C29 C24 C25 120.0 . .
N8 C29 H29 126.3 . .
C24 C29 N8 108.5(9) . .
C24 C29 H29 125.1 . .
C28 C29 N8 131.3(9) . .
C28 C29 C24 120.0 . .
C29 C28 H28 120.0 . .
C29 C28 C27 120.0 . .
C27 C28 H28 120.0 . .
C28 C27 C30 99.3(19) . .
C26 C27 C28 120.0 . .
C26 C27 C30 129.8(18) . .
C27 C26 C31 120.4(19) . .
C25 C26 C27 120.0 . .
C24 C25 H25 120.0 . .
C26 C25 C24 120.0 . .
C26 C25 H25 120.0 . .
N9 C16 C16 107.1(9) . 182_545
C7 C8 H8 122.8 . .
C9 C8 C7 115(2) . .
C9 C8 H8 122.0 . .
C8 C9 C10 109(4) . .
C9 C9 C8 121.5(17) 115 .
C9 C9 H9 120.2 115 .
C9 C9 C10 129(3) 115 .
C9 C10 H10A 121.7 . .
C9 C10 H10B 103.3 . .
C9 C10 H10C 103.0 . .
H10A C10 H10B 109.5 . .
H10A C10 H10C 109.2 . .
H10B C10 H10C 109.6 . .
C35 C36 H36A 102.0 . .
C35 C36 H36B 106.2 . .
C35 C36 H36C 119.9 . .
H36A C36 H36B 109.4 . .
H36A C36 H36C 109.4 . .
H36B C36 H36C 109.3 . .
C26 C31 H31A 106.9 . .
C26 C31 H31B 108.8 . .
C26 C31 H31C 112.8 . .
H31A C31 H31B 109.4 . .
H31A C31 H31C 109.4 . .
H31B C31 H31C 109.5 . .
H41A C41 H41B 109.5 . .
H41A C41 H41C 109.4 . .
H41B C41 H41C 109.6 . .
C40 C41 H41A 118.7 . .
C40 C41 H41B 117.9 . .
C40 C41 H41C 89.4 . .
C39 C40 C41 122(3) . .
C40 C40 C39 125.3(16) 182_545 .
C40 C40 C41 111(2) 182_545 .
O1 N23 C11 116.2(15) 182_545 .
O1 N23 C11 116.2(15) . .
O1 N23 O1 126(3) . 182_545
C4 C5 H5A 103.2 . .
C4 C5 H5B 114.3 . .
C4 C5 H5C 110.6 . .
H5A C5 H5B 109.5 . .
H5A C5 H5C 109.5 . .
H5B C5 H5C 109.5 . .
C43 C44 H44 120.0 . .
C45 C44 C43 120(2) . .
C45 C44 H44 119.7 . .
C44 C45 C45 118.1(17) . 98_556
C44 C45 C45 117.8(16) . 109_665
C44 C45 C46 125(3) . .
C45 C45 C45 89.996(3) 98_556 109_665
C45 C45 C46 50.7(19) 98_556 .
C45 C45 C46 116(2) 109_665 .
C45 C46 H46A 107.6 . .
C45 C46 H46B 123.1 . .
C45 C46 H46C 96.7 . .
H46A C46 H46B 109.6 . .
H46A C46 H46C 109.4 . .
H46B C46 H46C 109.4 . .
C27 C30 H30A 92.4 . .
C27 C30 H30B 108.2 . .
C27 C30 H30C 126.1 . .
H30A C30 H30B 109.4 . .
H30A C30 H30C 109.5 . .
H30B C30 H30C 109.4 . .
C21 C22 H22A 108.8 . .
C21 C22 H22B 113.3 . .
C21 C22 H22C 105.9 . .
H22A C22 H22B 109.4 . .
H22A C22 H22C 109.7 . .
H22B C22 H22C 109.6 . .
N3 C11A N3 119(6) 182_545 .
N3 C11A H11A 120.5 182_545 .
N3 C11A H11A 120.5 . .
N3 C12A H12A 124.2 . .
C12A C12A N3 112(3) 182_545 .
C12A C12A H12A 124.2 182_545 .

loop_
_geom_bond_atom_site_label_1
_geom_bond_atom_site_label_2
_geom_bond_distance
_geom_bond_site_symmetry_2
Zn1 N1 1.968(9) .
Zn1 N2 2.008(10) .
Zn1 N4 2.028(7) .
Zn1 N3 1.972(11) .
Zn2 N7 1.985(10) .
Zn2 N8 1.955(11) .
Zn2 N6 1.946(7) .
Zn2 N9 1.997(13) .
Zn3 N12 1.933(14) .
Zn3 N14 1.955(10) .
Zn3 N11 1.957(11) .
Zn3 N13 1.923(12) .
N1 C1 1.353(11) .
N1 C2 1.417(14) .
N12 C38 1.418(18) .
N12 C37 1.363(13) .
N14 C42 1.315(12) .
N14 C43 1.400(15) .
O3 N5 1.198(12) .
N7 C19 1.390(15) .
N7 C18 1.331(11) .
O2 N5 1.203(12) .
N5 C13 1.351(14) .
N11 C23 1.370(16) .
N11 C24 1.348(13) .
N2 C6 1.319(11) .
N2 C7 1.381(16) .
N8 C23 1.390(15) .
N8 C29 1.426(13) .
C1 N1 1.353(11) 98_556
C1 H1 0.9506 .
C6 N2 1.319(11) 115
C6 H6 0.9520 .
C19 C19 1.35(3) 115
C19 C20 1.360(18) .
C2 C2 1.37(2) 98_556
C2 C3 1.399(18) .
C18 N7 1.332(11) 115
C18 H18 0.9474 .
C42 N14 1.314(12) 109_665
C42 H42 0.9487 .
C23 H23 0.9500 .
N6 C13 1.4200 .
N6 C15 1.4200 .
C13 N4 1.4200 .
N4 C14 1.4200 .
C14 H14 0.9500 .
C14 C15 1.4200 .
C15 H15 0.9500 .
C4 C4 1.34(4) 98_556
C4 H4 0.9494 .
C4 C3 1.42(2) .
C4 C5 1.57(4) .
C43 C43 1.36(2) 109_665
C43 H43 0.9495 .
C43 C44 1.46(3) .
C3 H3 0.9487 .
C38 C38 1.46(3) 182_545
C38 C39 1.40(3) .
C37 N12 1.363(13) 182_545
C37 H37 0.9500 .
C7 C7 1.34(3) 115
C7 H7 0.9491 .
C7 C8 1.38(3) .
C32 H32 0.9492 .
C32 N13 1.307(10) .
C32 N13 1.307(10) 98_556
C32 C33 2.01(2) .
C32 C33 2.01(2) 98_556
N13 C33 1.383(16) .
C20 H20 0.9503 .
C20 C21 1.37(2) .
C39 H39 0.9500 .
C39 C40 1.42(3) .
C34 H34 0.9529 .
C34 C33 1.47(2) .
C34 C35 1.43(3) .
C33 C33 1.39(3) 98_556
C33 H33 0.9514 .
C35 C35 1.29(4) 98_556
C35 H35 0.9498 .
C35 C36 1.30(4) .
C21 C21 1.39(4) 115
C21 H21 0.9507 .
C21 C22 1.54(4) .
N9 C17 1.300(13) .
N9 C16 1.410(17) .
O4 N10 1.264(12) .
C17 N9 1.300(13) 182_545
C17 N10 1.39(3) .
N3 C12B 1.45(2) .
N3 C11 1.31(2) .
N3 C11A 1.32(4) .
N3 C12A 1.53(8) .
N10 O4 1.264(12) 182_545
C12B C12B 1.37(4) 182_545
C12B H12B 0.9500 .
C11 N3 1.31(2) 182_545
C11 N23 1.37(5) .
O1 N23 1.181(14) .
C24 H24 0.9513 .
C24 C29 1.3900 .
C24 C25 1.3900 .
C29 H29 0.9509 .
C29 C28 1.3900 .
C28 H28 0.9500 .
C28 C27 1.3900 .
C27 C26 1.3900 .
C27 C30 1.59(5) .
C26 C25 1.3900 .
C26 C31 1.42(5) .
C25 H25 0.9500 .
C16 C16 1.42(3) 182_545
C8 H8 0.9516 .
C8 C9 1.36(3) .
C9 C9 1.35(5) 115
C9 H9 0.9514 .
C9 C10 1.55(2) .
C10 H10A 0.9824 .
C10 H10B 0.9815 .
C10 H10C 0.9810 .
C36 H36A 0.9798 .
C36 H36B 0.9796 .
C36 H36C 0.9810 .
C31 H31A 0.9795 .
C31 H31B 0.9799 .
C31 H31C 0.9810 .
C41 H41A 0.9806 .
C41 H41B 0.9780 .
C41 H41C 0.9794 .
C41 C40 1.55(5) .
C40 C40 1.34(5) 182_545
N23 O1 1.181(14) 182_545
C5 H5A 0.9784 .
C5 H5B 0.9799 .
C5 H5C 0.9801 .
C44 H44 0.9488 .
C44 C45 1.45(3) .
C45 C45 1.57(5) 109_665
C45 C45 1.57(6) 98_556
C45 C46 1.72(6) .
C46 H46A 0.9792 .
C46 H46B 0.9812 .
C46 H46C 0.9808 .
C30 H30A 0.9813 .
C30 H30B 0.9791 .
C30 H30C 0.9804 .
C22 H22A 0.9810 .
C22 H22B 0.9797 .
C22 H22C 0.9785 .
C11A N3 1.32(4) 182_545
C11A H11A 0.9500 .
C12A C12A 1.15(14) 182_545
C12A H12A 0.9500 .

loop_
_geom_torsion_atom_site_label_1
_geom_torsion_atom_site_label_2
_geom_torsion_atom_site_label_3
_geom_torsion_atom_site_label_4
_geom_torsion
_geom_torsion_site_symmetry_1
_geom_torsion_site_symmetry_4
Zn1 N1 C1 N1 174.9(5) . 98_556
Zn1 N1 C2 C2 -174.2(7) . 98_556
Zn1 N1 C2 C3 6(2) . .
Zn1 N2 C6 N2 177.5(5) . 115
Zn1 N2 C7 C7 -175.7(7) . 115
Zn1 N2 C7 C8 28(3) . .
Zn1 N4 C14 C15 -176.6(6) . .
Zn1 N3 C12B C12B -169.4(6) . 182_545
Zn1 N3 C11 N3 166.4(12) . 182_545
Zn1 N3 C11 N23 -3(3) . .
Zn1 N3 C11A N3 -174.4(17) . 182_545
Zn1 N3 C12A C12A 166.9(10) . 182_545
Zn2 N7 C19 C19 177.2(8) . 115
Zn2 N7 C19 C20 -12(3) . .
Zn2 N7 C18 N7 -179.0(6) . 115
Zn2 N8 C23 N11 168.4(10) . .
Zn2 N8 C29 C24 -165.3(9) . .
Zn2 N8 C29 C28 9.1(19) . .
Zn2 N6 C13 N5 11.5(11) . .
Zn2 N6 C13 N4 -171.8(7) . .
Zn2 N6 C15 C14 171.8(7) . .
Zn2 N9 C17 N9 -172.5(6) . 182_545
Zn2 N9 C17 N10 25(3) . .
Zn2 N9 C16 C16 170.7(6) . 182_545
Zn3 N12 C38 C38 -179.4(7) . 182_545
Zn3 N12 C38 C39 11(3) . .
Zn3 N12 C37 N12 178.6(5) . 182_545
Zn3 N14 C42 N14 170.7(7) . 109_665
Zn3 N14 C43 C43 -165.3(7) . 109_665
Zn3 N14 C43 C44 16(3) . .
Zn3 N11 C23 N8 -175.3(9) . .
Zn3 N11 C24 C29 172.9(10) . .
Zn3 N11 C24 C25 -3(2) . .
Zn3 N13 C33 C32 -168.8(19) . .
Zn3 N13 C33 C34 5(3) . .
Zn3 N13 C33 C33 -172.4(9) . 98_556
N1 C2 C3 C4 176.9(18) . .
N12 C38 C39 C40 171(3) . .
N14 C43 C44 C45 179(2) . .
O3 N5 C13 N6 -4.1(15) . .
O3 N5 C13 N4 179.7(9) . .
N7 C19 C20 C21 178(2) . .
O2 N5 C13 N6 175.4(9) . .
O2 N5 C13 N4 -0.9(15) . .
N5 C13 N4 Zn1 -6.8(11) . .
N5 C13 N4 C14 176.8(10) . .
N11 C24 C29 N8 -1.2(12) . .
N11 C24 C29 C28 -176.3(12) . .
N11 C24 C25 C26 175.5(15) . .
N2 C7 C8 C9 170(4) . .
N8 C29 C28 C27 -173.8(15) . .
C1 N1 C2 C2 -0.4(9) . 98_556
C1 N1 C2 C3 179.5(16) . .
C6 N2 C7 C7 -2.2(11) . 115
C6 N2 C7 C8 -159(3) . .
C19 N7 C18 N7 -3(2) . 115
C19 C19 C20 C21 -12(3) 115 .
C19 C20 C21 C21 12(3) . 115
C19 C20 C21 C22 -167(4) . .
C2 N1 C1 N1 0.8(17) . 98_556
C2 C2 C3 C4 -3(2) 98_556 .
C18 N7 C19 C19 1.9(12) . 115
C18 N7 C19 C20 173(2) . .
C42 N14 C43 C43 -4.3(10) . 109_665
C42 N14 C43 C44 177(2) . .
C23 N11 C24 C29 2.0(14) . .
C23 N11 C24 C25 -173.8(11) . .
C23 N8 C29 C24 -0.2(13) . .
C23 N8 C29 C28 174.2(11) . .
N6 C13 N4 Zn1 176.4(7) . .
N6 C13 N4 C14 0.0 . .
C13 N6 C15 C14 0.0 . .
C13 N4 C14 C15 0.0 . .
N4 C14 C15 N6 0.0 . .
C15 N6 C13 N5 -176.7(10) . .
C15 N6 C13 N4 0.0 . .
C4 C4 C3 C2 3(2) 98_556 .
C43 N14 C42 N14 8(2) . 109_665
C43 C43 C44 C45 1(3) 109_665 .
C43 C44 C45 C45 106(2) . 98_556
C43 C44 C45 C45 -1(3) . 109_665
C43 C44 C45 C46 166(3) . .
C38 N12 C37 N12 -1.6(19) . 182_545
C38 C38 C39 C40 2(3) 182_545 .
C38 C39 C40 C41 -164(4) . .
C38 C39 C40 C40 -2(4) . 182_545
C37 N12 C38 C38 0.8(10) . 182_545
C37 N12 C38 C39 -169.3(19) . .
C7 N2 C6 N2 3.7(19) . 115
C7 C7 C8 C9 17(5) 115 .
C7 C8 C9 C9 -17(5) . 115
C7 C8 C9 C10 167(5) . .
C32 N13 C33 C34 173(2) . .
C32 N13 C33 C33 -3.6(12) . 98_556
N13 C32 N13 Zn3 176.5(8) 98_556 .
N13 C32 N13 C33 7(2) 98_556 .
C33 C32 N13 Zn3 171.5(12) 98_556 .
C33 C32 N13 Zn3 169.2(19) . .
C33 C32 N13 C33 2.3(8) 98_556 .
C33 C34 C35 C35 3(3) . 98_556
C33 C34 C35 C36 167(5) . .
C35 C34 C33 C32 -158(8) . .
C35 C34 C33 N13 -180(100) . .
C35 C34 C33 C33 -3(3) . 98_556
N9 C17 N10 O4 -13(3) . .
N9 C17 N10 O4 174.9(16) . 182_545
N9 C17 N10 O4 13(3) 182_545 182_545
N9 C17 N10 O4 -174.9(16) 182_545 .
C17 N9 C16 C16 4.7(12) . 182_545
N3 C11 N23 O1 12(3) 182_545 182_545
N3 C11 N23 O1 -178(2) . 182_545
N3 C11 N23 O1 -12(3) . .
N3 C11 N23 O1 178(2) 182_545 .
C12B N3 C11 N3 -2(3) . 182_545
C12B N3 C11 N23 -171.7(19) . .
C11 N3 C12B C12B 1.0(15) . 182_545
C24 N11 C23 N8 -2.2(17) . .
C24 C29 C28 C27 0.0 . .
C29 N8 C23 N11 1.5(16) . .
C29 C24 C25 C26 0.0 . .
C29 C28 C27 C26 0.0 . .
C29 C28 C27 C30 -148(2) . .
C28 C27 C26 C25 0.0 . .
C27 C26 C25 C24 0.0 . .
C25 C24 C29 N8 175.1(12) . .
C25 C24 C29 C28 0.0 . .
C16 N9 C17 N9 -9(2) . 182_545
C16 N9 C17 N10 -171.1(15) . .
C5 C4 C3 C2 -174(4) . .
C30 C27 C26 C25 136(3) . .
C11A N3 C12A C12A 13(3) . 182_545
C12A N3 C11A N3 -24(5) . 182_545

loop_
_smtbx_masks_void_nr
_smtbx_masks_void_average_x
_smtbx_masks_void_average_y
_smtbx_masks_void_average_z
_smtbx_masks_void_volume
_smtbx_masks_void_count_electrons
1 -0.377 -0.837 -0.661 207134.8 20815.3
2 0.000 0.250 0.250 128.3 58.1
3 0.000 0.250 0.750 128.3 58.1
4 0.000 0.750 0.250 128.3 58.1
5 0.000 0.750 0.750 128.3 58.1
6 0.250 0.000 0.250 128.3 58.1
7 0.250 0.000 0.750 128.3 58.1
8 0.250 0.250 0.000 128.3 58.1
9 0.250 0.250 0.500 128.3 58.1
10 0.250 0.500 0.250 128.3 58.1
11 0.250 0.500 0.750 128.3 58.1
12 0.250 0.750 0.500 128.3 58.1
13 0.250 0.750 0.000 128.3 58.1
14 0.500 0.250 0.250 128.3 58.1
15 0.500 0.250 0.750 128.3 58.1
16 0.500 0.750 0.250 128.3 58.1
17 0.500 0.750 0.750 128.3 58.1
18 0.750 0.000 0.250 128.3 58.1
19 0.750 0.000 0.750 128.3 58.1
20 0.750 0.250 0.500 128.3 58.1
21 0.750 0.250 0.000 128.3 58.1
22 0.750 0.500 0.250 128.3 58.1
23 0.750 0.500 0.750 128.3 58.1
24 0.750 0.750 0.000 128.3 58.1
25 0.750 0.750 0.500 128.3 58.1
